data_7239791
loop_
_publ_author_name
'Sharma, Vishal R.'
'Mehmood, Arshad'
'Janesko, Benjamin G.'
'Simanek, Eric E.'

_publ_section_title
;
 Efficient syntheses of macrocycles ranging from 22--28 atoms through
 spontaneous dimerization to yield bis-hydrazones
;
_journal_issue 6
_journal_name_full 'RSC Advances'
_journal_page_first 3217
_journal_page_last 3220
_journal_paper_doi 10.1039/C9RA08056B
_journal_volume 10
_journal_year 2020
_chemical_formula_moiety '2(C2 F3 O2), C26 H42 N16 O4, 3(C H4 O)'
_chemical_formula_sum 'C33 H54 F6 N16 O11'
_chemical_formula_weight 964.92
_space_group_crystal_system triclinic
_space_group_IT_number 2
_space_group_name_Hall '-P 1'
_space_group_name_H-M_alt 'P -1'
_atom_sites_solution_hydrogens geom
_atom_sites_solution_primary iterative
_audit_creation_date 2019-09-30
_audit_creation_method
;
Olex2 1.2
(compiled 2018.05.29 svn.r3508 for OlexSys, GUI svn.r5506)
;
_audit_update_record
;
2019-10-03 deposited with the CCDC.	2020-01-06 downloaded from the CCDC.
;
_cell_angle_alpha 98.047(2)
_cell_angle_beta 96.401(2)
_cell_angle_gamma 98.061(2)
_cell_formula_units_Z 2
_cell_length_a 8.3279(4)
_cell_length_b 15.8912(9)
_cell_length_c 16.9567(9)
_cell_measurement_reflns_used 9606
_cell_measurement_temperature 100(2)
_cell_measurement_theta_max 27.23
_cell_measurement_theta_min 2.95
_cell_volume 2180.2(2)
_computing_molecular_graphics 'Olex2 (Dolomanov et al., 2009)'
_computing_publication_material 'Olex2 (Dolomanov et al., 2009)'
_computing_structure_refinement 'XL (Sheldrick, 2008)'
_computing_structure_solution 'olex2.solve (Bourhis et al., 2015)'
_diffrn_ambient_temperature 100.05
_diffrn_measured_fraction_theta_full 0.990
_diffrn_measured_fraction_theta_max 0.988
_diffrn_measurement_device_type 'Bruker APEX-II CCD'
_diffrn_measurement_method '\f and \w scans'
_diffrn_radiation_type MoK\a
_diffrn_radiation_wavelength 0.71073
_diffrn_reflns_av_R_equivalents 0.0347
_diffrn_reflns_av_unetI/netI 0.0196
_diffrn_reflns_Laue_measured_fraction_full 0.990
_diffrn_reflns_Laue_measured_fraction_max 0.988
_diffrn_reflns_limit_h_max 10
_diffrn_reflns_limit_h_min -10
_diffrn_reflns_limit_k_max 20
_diffrn_reflns_limit_k_min -20
_diffrn_reflns_limit_l_max 21
_diffrn_reflns_limit_l_min -21
_diffrn_reflns_number 84848
_diffrn_reflns_point_group_measured_fraction_full 0.990
_diffrn_reflns_point_group_measured_fraction_max 0.988
_diffrn_reflns_theta_full 25.242
_diffrn_reflns_theta_max 27.265
_diffrn_reflns_theta_min 2.920
_diffrn_standards_number 0
_exptl_absorpt_coefficient_mu 0.128
_exptl_absorpt_correction_T_max 0.7455
_exptl_absorpt_correction_T_min 0.6878
_exptl_absorpt_correction_type multi-scan
_exptl_absorpt_process_details
'SADABS-2016/2 (Bruker,2016/2) was used for absorption correction. wR2(int) was 0.0663 before and 0.0593 after correction. The Ratio of minimum to maximum transmission is 0.9226. The \l/2 correction factor is Not present.'
_exptl_crystal_colour colourless
_exptl_crystal_density_diffrn 1.470
_exptl_crystal_description Block
_exptl_crystal_F_000 1012
_exptl_crystal_size_max 0.649
_exptl_crystal_size_mid 0.526
_exptl_crystal_size_min 0.276
_refine_diff_density_max 1.190
_refine_diff_density_min -0.900
_refine_diff_density_rms 0.088
_refine_ls_extinction_method none
_refine_ls_goodness_of_fit_ref 1.079
_refine_ls_hydrogen_treatment constr
_refine_ls_matrix_type full
_refine_ls_number_parameters 629
_refine_ls_number_reflns 9663
_refine_ls_number_restraints 0
_refine_ls_restrained_S_all 1.079
_refine_ls_R_factor_all 0.0930
_refine_ls_R_factor_gt 0.0822
_refine_ls_shift/su_max 0.001
_refine_ls_shift/su_mean 0.000
_refine_ls_structure_factor_coef Fsqd
_refine_ls_weighting_details 'w=1/[\s^2^(Fo^2^)+(0.1002P)^2^+5.1165P] where P=(Fo^2^+2Fc^2^)/3'
_refine_ls_weighting_scheme calc
_refine_ls_wR_factor_gt 0.2209
_refine_ls_wR_factor_ref 0.2303
_reflns_Friedel_coverage 0.000
_reflns_number_gt 8226
_reflns_number_total 9663
_reflns_threshold_expression 'I > 2\s(I)'
_cod_data_source_file c9ra08056b2.cif
_cod_data_source_block 4x4
_cod_depositor_comments 'Adding full bibliography for 7239788--7239792.cif.'
_cod_database_code 7239791
_shelx_shelxl_version_number 2018/3
_shelx_space_group_comment
;
The symmetry employed for this shelxl refinement is uniquely defined
by the following loop, which should always be used as a source of
symmetry information in preference to the above space-group names.
They are only intended as comments.
;
_shelx_estimated_absorpt_t_max 0.966
_shelx_estimated_absorpt_t_min 0.922
_olex2_refinement_description
;
1. Fixed Uiso
 At 1.2 times of:
  All C(H) groups, All C(H,H) groups, All N(H) groups
 At 1.5 times of:
  All C(H,H,H) groups, All O(H) groups
2. Uiso/Uaniso restraints and constraints
Uanis(F1A) = Uanis(F1B)
Uanis(F2A) = Uanis(F2B)
Uanis(F3A) = Uanis(F3B)
Uanis(F4A) = Uanis(F4B)
Uanis(F5A) = Uanis(F5B)
Uanis(F6A) = Uanis(F6B)
Uanis(O11A) = Uanis(O11B)
Uanis(O12A) = Uanis(O12B)
Uanis(C30A) = Uanis(C30B)
3. Others
 Sof(F1B)=Sof(F2B)=Sof(F3B)=Sof(F4B)=Sof(F5B)=Sof(F6B)=Sof(O11B)=Sof(O12B)=
 Sof(C30B)=1-FVAR(1)
 Sof(F1A)=Sof(F2A)=Sof(F3A)=Sof(F4A)=Sof(F5A)=Sof(F6A)=Sof(O11A)=Sof(O12A)=
 Sof(C30A)=FVAR(1)
4.a Secondary CH2 refined with riding coordinates:
 C1(H1A,H1B), C2(H2A,H2B), C3(H3A,H3B), C4(H4A,H4B), C8(H8A,H8B), C10(H10A,
 H10B), C11(H11A,H11B), C12(H12A,H12B), C16(H16A,H16B), C17(H17A,H17B),
 C18(H18A,H18B), C19(H19A,H19B), C21(H21A,H21B), C23(H23A,H23B), C24(H24A,H24B),
  C25(H25A,H25B)
4.b Aromatic/amide H refined with riding coordinates:
 N1(H1), N5(H5), N7(H7), N8(H8), N9(H9), N13(H13), N15(H15), N16(H16),
 C13(H13A), C26(H26)
4.c Idealised Me refined as rotating group:
 C28(H28A,H28B,H28C), C27(H27A,H27B,H27C), C29(H29A,H29B,H29C)
4.d Idealised tetrahedral OH refined as rotating group:
 O5(H5A), O6(H6), O7(H7A)
;
_olex2_submission_special_instructions 'No special instructions were received'

loop_
_space_group_symop_operation_xyz
'x, y, z'
'-x, -y, -z'

loop_
_atom_site_label
_atom_site_type_symbol
_atom_site_fract_x
_atom_site_fract_y
_atom_site_fract_z
_atom_site_U_iso_or_equiv
_atom_site_adp_type
_atom_site_occupancy
_atom_site_site_symmetry_order
_atom_site_calc_flag
_atom_site_refinement_flags_posn
_atom_site_refinement_flags_occupancy
_atom_site_disorder_assembly
_atom_site_disorder_group
F1A F 1.2497(10) 0.7311(6) -0.0269(4) 0.0358(12) Uani 0.781(6) 1 d . P A 1
F2A F 1.3430(6) 0.8010(5) 0.0940(5) 0.0471(13) Uani 0.781(6) 1 d . P A 1
F3A F 1.0823(10) 0.7718(3) 0.0535(5) 0.0512(15) Uani 0.781(6) 1 d . P A 1
F4A F 0.1050(7) 0.1010(3) 0.7008(4) 0.0748(17) Uani 0.781(6) 1 d . P A 1
F5A F 0.0880(17) 0.0234(6) 0.8027(6) 0.109(3) Uani 0.781(6) 1 d . P A 1
F6A F -0.0915(19) 0.0935(8) 0.7659(5) 0.079(2) Uani 0.781(6) 1 d . P A 1
O11A O -0.1649(8) -0.0854(5) 0.6991(5) 0.076(2) Uani 0.781(6) 1 d . P A 1
O12A O 0.0277(6) -0.0647(3) 0.6285(3) 0.0590(11) Uani 0.781(6) 1 d . P A 1
C30A C -0.0481(7) -0.0408(4) 0.6818(3) 0.0384(11) Uani 0.781(6) 1 d . P A 1
F1B F 1.278(4) 0.742(3) -0.015(2) 0.0358(12) Uani 0.219(6) 1 d . P A 2
F2B F 1.297(3) 0.800(2) 0.096(2) 0.0471(13) Uani 0.219(6) 1 d . P A 2
F3B F 1.061(4) 0.7473(15) 0.040(2) 0.0512(15) Uani 0.219(6) 1 d . P A 2
F4B F 0.158(3) 0.0775(11) 0.7210(15) 0.0748(17) Uani 0.219(6) 1 d . P A 2
F5B F 0.050(7) 0.035(3) 0.804(3) 0.109(3) Uani 0.219(6) 1 d . P A 2
F6B F -0.095(8) 0.087(4) 0.743(2) 0.079(2) Uani 0.219(6) 1 d . P A 2
O11B O -0.119(3) -0.084(2) 0.676(2) 0.076(2) Uani 0.219(6) 1 d . P A 2
O12B O -0.022(2) -0.0166(9) 0.5966(9) 0.0590(11) Uani 0.219(6) 1 d . P A 2
C30B C -0.095(3) -0.0189(14) 0.6703(14) 0.0384(11) Uani 0.219(6) 1 d . P A 2
O8 O 1.1502(3) 0.65178(15) 0.14615(13) 0.0301(5) Uani 1 1 d . . . .
O9 O 1.2907(3) 0.59882(15) 0.05132(13) 0.0302(5) Uani 1 1 d . . . .
C32 C 1.2204(3) 0.65377(19) 0.08538(17) 0.0222(6) Uani 1 1 d . . . .
C33 C 1.2208(4) 0.7391(2) 0.05039(19) 0.0290(6) Uani 1 1 d . . . .
C31 C 0.0167(5) 0.0457(2) 0.7369(2) 0.0388(8) Uani 1 1 d . . . .
O1 O 0.7453(3) 1.00677(14) 1.01005(13) 0.0286(5) Uani 1 1 d . . . .
O2 O 0.6231(3) 0.08429(15) 0.21017(17) 0.0416(6) Uani 1 1 d . . . .
O3 O 0.5574(3) 0.47706(13) 0.66898(12) 0.0236(4) Uani 1 1 d . . . .
O4 O 0.8234(2) 0.61369(13) 0.55904(11) 0.0218(4) Uani 1 1 d . . . .
N1 N 0.5864(3) 0.60638(15) 0.81498(14) 0.0197(5) Uani 1 1 d . . . .
H1 H 0.543641 0.557274 0.784220 0.024 Uiso 1 1 calc R . . .
N2 N 0.7542(3) 0.74124(15) 0.83213(14) 0.0207(5) Uani 1 1 d . . . .
N3 N 0.6077(3) 0.69888(16) 0.93849(14) 0.0217(5) Uani 1 1 d . . . .
N4 N 0.7571(3) 0.83395(16) 0.94865(14) 0.0224(5) Uani 1 1 d . . . .
N5 N 0.4446(3) 0.56782(16) 0.91835(14) 0.0235(5) Uani 1 1 d . . . .
H5 H 0.413236 0.578523 0.966113 0.028 Uiso 1 1 calc R . . .
N6 N 0.3891(3) 0.49019(16) 0.86807(14) 0.0216(5) Uani 1 1 d . . . .
N7 N 0.5015(3) 0.33365(15) 0.67425(14) 0.0220(5) Uani 1 1 d . . . .
H7 H 0.495771 0.281744 0.646931 0.026 Uiso 1 1 calc R . . .
N8 N 0.6531(3) 0.43987(14) 0.51822(13) 0.0182(4) Uani 1 1 d . . . .
H8 H 0.688084 0.490451 0.548044 0.022 Uiso 1 1 calc R . . .
N9 N 0.8117(3) 0.48301(14) 0.42303(13) 0.0174(4) Uani 1 1 d . . . .
H9 H 0.847609 0.532752 0.454136 0.021 Uiso 1 1 calc R . . .
N10 N 0.6452(3) 0.34699(14) 0.40064(13) 0.0192(5) Uani 1 1 d . . . .
N11 N 0.8138(3) 0.39007(15) 0.30186(13) 0.0192(5) Uani 1 1 d . . . .
N12 N 0.6529(3) 0.25697(15) 0.28340(14) 0.0218(5) Uani 1 1 d . . . .
N13 N 0.9701(3) 0.52346(15) 0.32631(14) 0.0208(5) Uani 1 1 d . . . .
H13 H 1.011718 0.512475 0.281208 0.025 Uiso 1 1 calc R . . .
N14 N 1.0121(3) 0.60248(15) 0.37495(14) 0.0203(5) Uani 1 1 d . . . .
N15 N 0.8672(3) 0.75871(16) 0.56068(15) 0.0250(5) Uani 1 1 d . . . .
H15 H 0.862015 0.808842 0.589018 0.030 Uiso 1 1 calc R . . .
N16 N 0.7322(3) 0.64694(15) 0.71458(14) 0.0212(5) Uani 1 1 d . . . .
H16 H 0.687566 0.598155 0.683796 0.025 Uiso 1 1 calc R . . .
C1 C 0.6435(4) 0.93879(19) 1.03606(18) 0.0252(6) Uani 1 1 d . . . .
H1A H 0.535795 0.926693 1.002014 0.030 Uiso 1 1 calc R . . .
H1B H 0.625375 0.957086 1.092187 0.030 Uiso 1 1 calc R . . .
C2 C 0.7205(4) 0.85738(19) 1.03122(17) 0.0251(6) Uani 1 1 d . . . .
H2A H 0.822560 0.867147 1.069549 0.030 Uiso 1 1 calc R . . .
H2B H 0.644367 0.810014 1.045579 0.030 Uiso 1 1 calc R . . .
C3 C 0.8529(4) 0.90401(19) 0.91810(18) 0.0264(6) Uani 1 1 d . . . .
H3A H 0.861444 0.886384 0.860562 0.032 Uiso 1 1 calc R . . .
H3B H 0.964777 0.917412 0.948038 0.032 Uiso 1 1 calc R . . .
C4 C 0.7693(4) 0.9827(2) 0.92838(19) 0.0291(6) Uani 1 1 d . . . .
H4A H 0.836845 1.031167 0.910714 0.035 Uiso 1 1 calc R . . .
H4B H 0.662056 0.970564 0.893921 0.035 Uiso 1 1 calc R . . .
C5 C 0.7049(3) 0.75614(18) 0.90607(16) 0.0209(5) Uani 1 1 d . . . .
C6 C 0.5479(3) 0.62567(18) 0.89112(16) 0.0206(5) Uani 1 1 d . . . .
C7 C 0.6931(3) 0.66577(18) 0.78837(16) 0.0198(5) Uani 1 1 d . . . .
C8 C 0.8493(3) 0.70774(19) 0.68560(16) 0.0230(6) Uani 1 1 d . . . .
H8A H 0.960819 0.705196 0.711348 0.028 Uiso 1 1 calc R . . .
H8B H 0.825744 0.766716 0.701118 0.028 Uiso 1 1 calc R . . .
C9 C 0.8433(3) 0.68907(18) 0.59554(16) 0.0198(5) Uani 1 1 d . . . .
C10 C 0.9013(4) 0.75677(18) 0.47819(17) 0.0237(6) Uani 1 1 d . . . .
H10A H 0.862855 0.806079 0.456285 0.028 Uiso 1 1 calc R . . .
H10B H 0.841945 0.703053 0.444618 0.028 Uiso 1 1 calc R . . .
C11 C 1.0854(4) 0.7614(2) 0.47535(18) 0.0271(6) Uani 1 1 d . . . .
H11A H 1.142722 0.817295 0.505675 0.033 Uiso 1 1 calc R . . .
H11B H 1.124529 0.715283 0.502341 0.033 Uiso 1 1 calc R . . .
C12 C 1.1301(4) 0.75190(19) 0.39012(19) 0.0266(6) Uani 1 1 d . . . .
H12A H 1.075073 0.791634 0.360474 0.032 Uiso 1 1 calc R . . .
H12B H 1.249614 0.769813 0.392918 0.032 Uiso 1 1 calc R . . .
C13 C 1.0847(3) 0.66265(19) 0.34350(17) 0.0228(6) Uani 1 1 d . . . .
H13A H 1.110278 0.651011 0.290239 0.027 Uiso 1 1 calc R . . .
C14 C 0.8641(3) 0.46432(17) 0.35006(15) 0.0180(5) Uani 1 1 d . . . .
C15 C 0.7054(3) 0.33356(17) 0.32997(16) 0.0184(5) Uani 1 1 d . . . .
C16 C 0.6997(4) 0.23524(18) 0.20288(16) 0.0227(6) Uani 1 1 d . . . .
H16A H 0.791820 0.278547 0.195021 0.027 Uiso 1 1 calc R . . .
H16B H 0.606213 0.235997 0.161584 0.027 Uiso 1 1 calc R . . .
C17 C 0.7501(4) 0.14670(19) 0.1936(2) 0.0301(7) Uani 1 1 d . . . .
H17A H 0.774121 0.130673 0.138060 0.036 Uiso 1 1 calc R . . .
H17B H 0.850862 0.147820 0.230925 0.036 Uiso 1 1 calc R . . .
C18 C 0.5894(5) 0.1046(2) 0.2907(2) 0.0375(8) Uani 1 1 d . . . .
H18A H 0.689754 0.105733 0.328399 0.045 Uiso 1 1 calc R . . .
H18B H 0.504387 0.059205 0.301715 0.045 Uiso 1 1 calc R . . .
C19 C 0.5314(4) 0.19074(18) 0.30493(18) 0.0260(6) Uani 1 1 d . . . .
H19A H 0.424576 0.188124 0.271792 0.031 Uiso 1 1 calc R . . .
H19B H 0.516929 0.205256 0.362151 0.031 Uiso 1 1 calc R . . .
C20 C 0.7013(3) 0.42201(16) 0.44644(15) 0.0167(5) Uani 1 1 d . . . .
C21 C 0.5427(3) 0.37588(18) 0.54724(16) 0.0206(5) Uani 1 1 d . . . .
H21A H 0.579793 0.319296 0.537188 0.025 Uiso 1 1 calc R . . .
H21B H 0.431566 0.370613 0.517475 0.025 Uiso 1 1 calc R . . .
C22 C 0.5364(3) 0.40038(18) 0.63673(16) 0.0199(5) Uani 1 1 d . . . .
C23 C 0.4718(4) 0.34086(19) 0.75843(16) 0.0228(6) Uani 1 1 d . . . .
H23A H 0.532545 0.395948 0.788911 0.027 Uiso 1 1 calc R . . .
H23B H 0.512392 0.293339 0.782621 0.027 Uiso 1 1 calc R . . .
C24 C 0.2902(4) 0.33706(19) 0.76425(17) 0.0235(6) Uani 1 1 d . . . .
H24A H 0.230459 0.281929 0.733402 0.028 Uiso 1 1 calc R . . .
H24B H 0.250398 0.384273 0.739237 0.028 Uiso 1 1 calc R . . .
C25 C 0.2510(4) 0.34468(19) 0.85089(18) 0.0255(6) Uani 1 1 d . . . .
H25A H 0.131085 0.330704 0.849850 0.031 Uiso 1 1 calc R . . .
H25B H 0.301853 0.301602 0.877702 0.031 Uiso 1 1 calc R . . .
C26 C 0.3094(4) 0.43190(19) 0.89944(17) 0.0237(6) Uani 1 1 d . . . .
H26 H 0.287281 0.443775 0.953299 0.028 Uiso 1 1 calc R . . .
O5 O 0.2388(6) 0.0353(3) 0.5469(2) 0.0797(12) Uani 1 1 d . . . .
H5A H 0.153756 0.010807 0.561740 0.120 Uiso 1 1 calc GR . . .
C28 C 0.2686(10) -0.0107(5) 0.4788(4) 0.093(2) Uani 1 1 d . . . .
H28A H 0.165154 -0.041692 0.448566 0.140 Uiso 1 1 calc GR . . .
H28B H 0.340346 -0.051985 0.492110 0.140 Uiso 1 1 calc GR . . .
H28C H 0.322054 0.028238 0.446176 0.140 Uiso 1 1 calc GR . . .
O6 O 0.4730(4) 0.15913(18) 0.6244(2) 0.0625(9) Uani 1 1 d . . . .
H6 H 0.392319 0.123199 0.600822 0.094 Uiso 1 1 calc GR . . .
C27 C 0.5498(8) 0.1256(3) 0.6936(4) 0.0714(16) Uani 1 1 d . . . .
H27A H 0.606975 0.078503 0.674267 0.107 Uiso 1 1 calc GR . . .
H27B H 0.465190 0.104186 0.724901 0.107 Uiso 1 1 calc GR . . .
H27C H 0.628147 0.171770 0.727579 0.107 Uiso 1 1 calc GR . . .
O7 O 1.1039(3) 0.49377(14) 0.18653(12) 0.0274(5) Uani 1 1 d . . . .
H7A H 1.137271 0.540811 0.171967 0.041 Uiso 1 1 calc GR . . .
C29 C 1.0209(4) 0.4348(2) 0.1190(2) 0.0339(7) Uani 1 1 d . . . .
H29A H 1.091128 0.431295 0.076377 0.051 Uiso 1 1 calc GR . . .
H29B H 0.919651 0.454557 0.099443 0.051 Uiso 1 1 calc GR . . .
H29C H 0.994534 0.377905 0.134581 0.051 Uiso 1 1 calc GR . . .

loop_
_atom_site_aniso_label
_atom_site_aniso_U_11
_atom_site_aniso_U_22
_atom_site_aniso_U_33
_atom_site_aniso_U_23
_atom_site_aniso_U_13
_atom_site_aniso_U_12
F1A 0.047(4) 0.043(3) 0.020(3) 0.010(2) 0.007(2) 0.009(2)
F2A 0.057(4) 0.0338(12) 0.0438(14) 0.0054(10) 0.003(3) -0.013(3)
F3A 0.050(3) 0.050(3) 0.072(4) 0.033(3) 0.031(2) 0.031(3)
F4A 0.085(4) 0.026(2) 0.109(4) -0.009(2) 0.049(3) -0.0142(18)
F5A 0.199(9) 0.066(4) 0.0533(18) -0.023(2) -0.059(4) 0.087(3)
F6A 0.097(3) 0.066(3) 0.085(6) 0.005(5) 0.036(5) 0.036(2)
O11A 0.060(4) 0.058(2) 0.098(5) 0.042(3) -0.016(3) -0.036(3)
O12A 0.070(3) 0.044(2) 0.056(2) -0.0094(17) -0.002(2) 0.0102(18)
C30A 0.031(3) 0.039(3) 0.044(3) 0.005(2) -0.001(2) 0.008(2)
F1B 0.047(4) 0.043(3) 0.020(3) 0.010(2) 0.007(2) 0.009(2)
F2B 0.057(4) 0.0338(12) 0.0438(14) 0.0054(10) 0.003(3) -0.013(3)
F3B 0.050(3) 0.050(3) 0.072(4) 0.033(3) 0.031(2) 0.031(3)
F4B 0.085(4) 0.026(2) 0.109(4) -0.009(2) 0.049(3) -0.0142(18)
F5B 0.199(9) 0.066(4) 0.0533(18) -0.023(2) -0.059(4) 0.087(3)
F6B 0.097(3) 0.066(3) 0.085(6) 0.005(5) 0.036(5) 0.036(2)
O11B 0.060(4) 0.058(2) 0.098(5) 0.042(3) -0.016(3) -0.036(3)
O12B 0.070(3) 0.044(2) 0.056(2) -0.0094(17) -0.002(2) 0.0102(18)
C30B 0.031(3) 0.039(3) 0.044(3) 0.005(2) -0.001(2) 0.008(2)
O8 0.0320(11) 0.0350(12) 0.0277(11) 0.0073(9) 0.0146(9) 0.0095(9)
O9 0.0382(12) 0.0323(12) 0.0226(10) 0.0037(9) 0.0094(9) 0.0102(10)
C32 0.0197(13) 0.0267(14) 0.0187(13) 0.0008(10) 0.0022(10) 0.0016(10)
C33 0.0313(16) 0.0327(16) 0.0258(15) 0.0055(12) 0.0099(12) 0.0090(13)
C31 0.054(2) 0.0296(17) 0.0337(18) 0.0031(14) 0.0034(16) 0.0119(15)
O1 0.0281(11) 0.0234(10) 0.0299(11) -0.0084(8) 0.0080(9) -0.0017(8)
O2 0.0472(15) 0.0200(11) 0.0515(15) -0.0124(10) 0.0163(12) -0.0045(10)
O3 0.0287(10) 0.0205(10) 0.0185(9) -0.0017(7) 0.0018(8) -0.0003(8)
O4 0.0258(10) 0.0205(9) 0.0167(9) -0.0026(7) 0.0039(7) 0.0000(8)
N1 0.0200(11) 0.0204(11) 0.0165(11) -0.0023(8) 0.0006(8) 0.0025(9)
N2 0.0199(11) 0.0238(12) 0.0163(11) -0.0042(9) 0.0017(9) 0.0046(9)
N3 0.0234(12) 0.0240(12) 0.0163(11) -0.0031(9) 0.0020(9) 0.0053(9)
N4 0.0245(12) 0.0238(12) 0.0162(11) -0.0044(9) 0.0015(9) 0.0034(9)
N5 0.0262(12) 0.0257(12) 0.0170(11) -0.0030(9) 0.0056(9) 0.0026(10)
N6 0.0211(11) 0.0244(12) 0.0187(11) 0.0005(9) 0.0025(9) 0.0044(9)
N7 0.0275(12) 0.0207(11) 0.0168(11) 0.0000(9) 0.0037(9) 0.0026(9)
N8 0.0211(11) 0.0161(10) 0.0149(10) -0.0010(8) 0.0016(8) -0.0010(8)
N9 0.0201(11) 0.0149(10) 0.0154(10) -0.0011(8) 0.0016(8) 0.0002(8)
N10 0.0240(11) 0.0171(10) 0.0154(10) 0.0012(8) 0.0010(9) 0.0020(9)
N11 0.0241(11) 0.0183(11) 0.0147(10) 0.0006(8) 0.0033(8) 0.0031(9)
N12 0.0315(13) 0.0172(11) 0.0155(11) 0.0003(8) 0.0033(9) 0.0023(9)
N13 0.0268(12) 0.0192(11) 0.0159(10) 0.0003(9) 0.0061(9) 0.0024(9)
N14 0.0205(11) 0.0200(11) 0.0191(11) 0.0006(9) 0.0002(9) 0.0032(9)
N15 0.0311(13) 0.0192(11) 0.0221(12) -0.0037(9) 0.0014(10) 0.0038(10)
N16 0.0229(11) 0.0211(11) 0.0171(11) -0.0041(9) 0.0026(9) 0.0018(9)
C1 0.0227(13) 0.0224(13) 0.0277(14) -0.0051(11) 0.0053(11) 0.0016(11)
C2 0.0294(15) 0.0268(14) 0.0169(13) -0.0055(11) 0.0023(11) 0.0063(11)
C3 0.0248(14) 0.0280(15) 0.0213(13) -0.0072(11) 0.0036(11) -0.0033(11)
C4 0.0307(15) 0.0252(14) 0.0270(15) -0.0038(12) 0.0041(12) -0.0031(12)
C5 0.0200(13) 0.0259(14) 0.0153(12) -0.0031(10) -0.0018(10) 0.0085(10)
C6 0.0201(13) 0.0261(14) 0.0161(12) -0.0002(10) 0.0015(10) 0.0100(10)
C7 0.0180(12) 0.0240(13) 0.0163(12) -0.0017(10) 0.0000(10) 0.0065(10)
C8 0.0192(13) 0.0268(14) 0.0187(13) -0.0070(11) 0.0022(10) -0.0005(11)
C9 0.0162(12) 0.0215(13) 0.0189(13) -0.0041(10) 0.0014(10) 0.0018(10)
C10 0.0287(15) 0.0202(13) 0.0210(13) 0.0025(10) -0.0011(11) 0.0038(11)
C11 0.0256(14) 0.0249(14) 0.0270(15) -0.0005(11) -0.0010(11) -0.0009(11)
C12 0.0263(14) 0.0222(14) 0.0292(15) 0.0029(11) 0.0027(12) -0.0015(11)
C13 0.0213(13) 0.0247(14) 0.0216(13) 0.0037(11) 0.0025(10) 0.0012(11)
C14 0.0209(12) 0.0185(12) 0.0151(12) 0.0031(9) 0.0015(10) 0.0055(10)
C15 0.0232(13) 0.0164(12) 0.0154(12) 0.0024(9) 0.0005(10) 0.0045(10)
C16 0.0276(14) 0.0236(14) 0.0151(12) -0.0032(10) 0.0017(10) 0.0055(11)
C17 0.0277(15) 0.0226(14) 0.0362(17) -0.0062(12) 0.0039(13) 0.0020(12)
C18 0.050(2) 0.0173(14) 0.0439(19) 0.0035(13) 0.0092(16) 0.0014(13)
C19 0.0346(16) 0.0177(13) 0.0222(14) -0.0031(10) 0.0047(12) -0.0021(11)
C20 0.0181(12) 0.0161(12) 0.0153(12) 0.0017(9) -0.0002(9) 0.0037(9)
C21 0.0232(13) 0.0219(13) 0.0142(12) -0.0004(10) 0.0014(10) -0.0015(10)
C22 0.0171(12) 0.0237(13) 0.0170(12) -0.0001(10) -0.0001(10) 0.0021(10)
C23 0.0243(14) 0.0271(14) 0.0168(12) 0.0034(10) 0.0007(10) 0.0056(11)
C24 0.0236(14) 0.0258(14) 0.0196(13) 0.0038(11) -0.0002(10) 0.0010(11)
C25 0.0259(14) 0.0271(14) 0.0229(14) 0.0057(11) 0.0041(11) 0.0000(11)
C26 0.0237(14) 0.0296(15) 0.0190(13) 0.0034(11) 0.0051(10) 0.0066(11)
O5 0.088(3) 0.089(3) 0.055(2) 0.000(2) 0.021(2) -0.007(2)
C28 0.114(6) 0.080(4) 0.082(4) 0.009(3) 0.006(4) 0.015(4)
O6 0.060(2) 0.0263(13) 0.100(3) 0.0049(15) 0.0238(18) -0.0010(13)
C27 0.090(4) 0.044(2) 0.096(4) 0.030(3) 0.042(3) 0.023(3)
O7 0.0301(11) 0.0300(11) 0.0214(10) 0.0021(8) 0.0057(8) 0.0026(9)
C29 0.0351(17) 0.0348(17) 0.0291(16) -0.0015(13) 0.0015(13) 0.0044(14)

loop_
_atom_type_symbol
_atom_type_description
_atom_type_scat_dispersion_real
_atom_type_scat_dispersion_imag
_atom_type_scat_source
C C 0.0033 0.0016 'International Tables Vol C Tables 4.2.6.8 and 6.1.1.4'
H H 0.0000 0.0000 'International Tables Vol C Tables 4.2.6.8 and 6.1.1.4'
F F 0.0171 0.0103 'International Tables Vol C Tables 4.2.6.8 and 6.1.1.4'
N N 0.0061 0.0033 'International Tables Vol C Tables 4.2.6.8 and 6.1.1.4'
O O 0.0106 0.0060 'International Tables Vol C Tables 4.2.6.8 and 6.1.1.4'

loop_
_geom_angle_atom_site_label_1
_geom_angle_atom_site_label_2
_geom_angle_atom_site_label_3
_geom_angle
O11A C30A C31 117.6(6)
O12A C30A O11A 122.8(7)
O12A C30A C31 119.2(5)
O11B C30B O12B 105(3)
O11B C30B C31 121(3)
O12B C30B C31 107.8(15)
O8 C32 C33 113.9(3)
O9 C32 O8 128.9(3)
O9 C32 C33 117.2(3)
F1A C33 F2A 106.9(5)
F1A C33 C32 112.9(5)
F2A C33 C32 109.5(4)
F3A C33 F1A 106.9(6)
F3A C33 F2A 106.1(4)
F3A C33 C32 114.1(4)
F1B C33 F3B 110(2)
F1B C33 C32 117(2)
F2B C33 F1B 105(2)
F2B C33 F3B 109.8(18)
F2B C33 C32 112.3(18)
F3B C33 C32 103.5(12)
F4A C31 F6A 101.7(7)
F4A C31 C30A 112.6(4)
F5A C31 F4A 117.7(8)
F5A C31 F6A 102.3(7)
F5A C31 C30A 103.9(5)
F6A C31 C30A 118.9(7)
F4B C31 C30B 117.3(14)
F5B C31 F4B 101(4)
F5B C31 F6B 102(3)
F5B C31 C30B 126(3)
F6B C31 F4B 123(3)
F6B C31 C30B 89(3)
C1 O1 C4 110.3(2)
C17 O2 C18 110.6(2)
C6 N1 H1 121.1
C7 N1 H1 121.1
C7 N1 C6 117.8(2)
C7 N2 C5 115.9(2)
C6 N3 C5 115.7(2)
C3 N4 C2 114.1(2)
C5 N4 C2 122.3(3)
C5 N4 C3 123.7(2)
N6 N5 H5 121.5
C6 N5 H5 121.5
C6 N5 N6 117.1(2)
C26 N6 N5 115.7(2)
C22 N7 H7 117.9
C22 N7 C23 124.2(2)
C23 N7 H7 117.9
C20 N8 H8 120.1
C20 N8 C21 119.9(2)
C21 N8 H8 120.1
C14 N9 H9 121.0
C14 N9 C20 118.1(2)
C20 N9 H9 121.0
C20 N10 C15 115.8(2)
C14 N11 C15 115.1(2)
C15 N12 C16 122.9(2)
C15 N12 C19 123.0(2)
C19 N12 C16 113.9(2)
N14 N13 H13 121.2
C14 N13 H13 121.2
C14 N13 N14 117.6(2)
C13 N14 N13 116.0(2)
C9 N15 H15 118.2
C9 N15 C10 123.6(2)
C10 N15 H15 118.2
C7 N16 H16 120.4
C7 N16 C8 119.2(2)
C8 N16 H16 120.4
O1 C1 H1A 109.4
O1 C1 H1B 109.4
O1 C1 C2 111.3(2)
H1A C1 H1B 108.0
C2 C1 H1A 109.4
C2 C1 H1B 109.4
N4 C2 C1 108.9(2)
N4 C2 H2A 109.9
N4 C2 H2B 109.9
C1 C2 H2A 109.9
C1 C2 H2B 109.9
H2A C2 H2B 108.3
N4 C3 H3A 109.9
N4 C3 H3B 109.9
N4 C3 C4 109.0(2)
H3A C3 H3B 108.3
C4 C3 H3A 109.9
C4 C3 H3B 109.9
O1 C4 C3 111.5(3)
O1 C4 H4A 109.3
O1 C4 H4B 109.3
C3 C4 H4A 109.3
C3 C4 H4B 109.3
H4A C4 H4B 108.0
N3 C5 N2 125.3(2)
N4 C5 N2 116.5(3)
N4 C5 N3 118.2(2)
N3 C6 N1 122.8(3)
N3 C6 N5 118.7(2)
N5 C6 N1 118.5(2)
N2 C7 N1 122.3(2)
N2 C7 N16 119.6(3)
N16 C7 N1 118.0(2)
N16 C8 H8A 109.3
N16 C8 H8B 109.3
N16 C8 C9 111.8(2)
H8A C8 H8B 107.9
C9 C8 H8A 109.3
C9 C8 H8B 109.3
O4 C9 N15 124.3(3)
O4 C9 C8 121.4(3)
N15 C9 C8 114.3(2)
N15 C10 H10A 109.7
N15 C10 H10B 109.7
N15 C10 C11 109.9(2)
H10A C10 H10B 108.2
C11 C10 H10A 109.7
C11 C10 H10B 109.7
C10 C11 H11A 108.9
C10 C11 H11B 108.9
H11A C11 H11B 107.7
C12 C11 C10 113.2(2)
C12 C11 H11A 108.9
C12 C11 H11B 108.9
C11 C12 H12A 108.6
C11 C12 H12B 108.6
H12A C12 H12B 107.6
C13 C12 C11 114.5(2)
C13 C12 H12A 108.6
C13 C12 H12B 108.6
N14 C13 C12 120.3(3)
N14 C13 H13A 119.9
C12 C13 H13A 119.9
N11 C14 N9 122.8(2)
N11 C14 N13 118.6(2)
N13 C14 N9 118.6(2)
N10 C15 N11 126.1(2)
N12 C15 N10 116.8(2)
N12 C15 N11 117.1(2)
N12 C16 H16A 109.7
N12 C16 H16B 109.7
N12 C16 C17 109.8(2)
H16A C16 H16B 108.2
C17 C16 H16A 109.7
C17 C16 H16B 109.7
O2 C17 C16 110.6(3)
O2 C17 H17A 109.5
O2 C17 H17B 109.5
C16 C17 H17A 109.5
C16 C17 H17B 109.5
H17A C17 H17B 108.1
O2 C18 H18A 109.3
O2 C18 H18B 109.3
O2 C18 C19 111.5(3)
H18A C18 H18B 108.0
C19 C18 H18A 109.3
C19 C18 H18B 109.3
N12 C19 C18 109.1(3)
N12 C19 H19A 109.9
N12 C19 H19B 109.9
C18 C19 H19A 109.9
C18 C19 H19B 109.9
H19A C19 H19B 108.3
N8 C20 N9 117.8(2)
N10 C20 N8 120.1(2)
N10 C20 N9 122.0(2)
N8 C21 H21A 109.4
N8 C21 H21B 109.4
N8 C21 C22 111.0(2)
H21A C21 H21B 108.0
C22 C21 H21A 109.4
C22 C21 H21B 109.4
O3 C22 N7 124.8(3)
O3 C22 C21 121.2(2)
N7 C22 C21 114.0(2)
N7 C23 H23A 109.5
N7 C23 H23B 109.5
N7 C23 C24 110.6(2)
H23A C23 H23B 108.1
C24 C23 H23A 109.5
C24 C23 H23B 109.5
C23 C24 H24A 108.9
C23 C24 H24B 108.9
C23 C24 C25 113.2(2)
H24A C24 H24B 107.8
C25 C24 H24A 108.9
C25 C24 H24B 108.9
C24 C25 H25A 108.8
C24 C25 H25B 108.8
H25A C25 H25B 107.7
C26 C25 C24 113.8(2)
C26 C25 H25A 108.8
C26 C25 H25B 108.8
N6 C26 C25 119.6(3)
N6 C26 H26 120.2
C25 C26 H26 120.2
C28 O5 H5A 109.5
O5 C28 H28A 109.5
O5 C28 H28B 109.5
O5 C28 H28C 109.5
H28A C28 H28B 109.5
H28A C28 H28C 109.5
H28B C28 H28C 109.5
C27 O6 H6 109.5
O6 C27 H27A 109.5
O6 C27 H27B 109.5
O6 C27 H27C 109.5
H27A C27 H27B 109.5
H27A C27 H27C 109.5
H27B C27 H27C 109.5
C29 O7 H7A 109.5
O7 C29 H29A 109.5
O7 C29 H29B 109.5
O7 C29 H29C 109.5
H29A C29 H29B 109.5
H29A C29 H29C 109.5
H29B C29 H29C 109.5

loop_
_geom_bond_atom_site_label_1
_geom_bond_atom_site_label_2
_geom_bond_distance
F1A C33 1.350(9)
F2A C33 1.378(8)
F3A C33 1.334(8)
F4A C31 1.326(6)
F5A C31 1.322(9)
F6A C31 1.347(12)
O11A C30A 1.210(8)
O12A C30A 1.207(7)
C30A C31 1.541(7)
F1B C33 1.25(4)
F2B C33 1.20(3)
F3B C33 1.35(3)
F4B C31 1.29(2)
F5B C31 1.17(4)
F6B C31 1.22(5)
O11B C30B 1.04(4)
O12B C30B 1.45(3)
C30B C31 1.54(2)
O8 C32 1.242(4)
O9 C32 1.232(4)
C32 C33 1.554(4)
O1 C1 1.428(4)
O1 C4 1.428(4)
O2 C17 1.425(4)
O2 C18 1.427(4)
O3 C22 1.244(3)
O4 C9 1.249(3)
N1 H1 0.8800
N1 C6 1.369(3)
N1 C7 1.363(4)
N2 C5 1.362(3)
N2 C7 1.320(4)
N3 C5 1.348(4)
N3 C6 1.317(4)
N4 C2 1.474(3)
N4 C3 1.466(4)
N4 C5 1.330(4)
N5 H5 0.8800
N5 N6 1.386(3)
N5 C6 1.335(4)
N6 C26 1.275(4)
N7 H7 0.8800
N7 C22 1.326(4)
N7 C23 1.467(3)
N8 H8 0.8800
N8 C20 1.330(3)
N8 C21 1.449(3)
N9 H9 0.8800
N9 C14 1.365(3)
N9 C20 1.371(3)
N10 C15 1.351(3)
N10 C20 1.322(3)
N11 C14 1.323(3)
N11 C15 1.355(4)
N12 C15 1.342(3)
N12 C16 1.470(3)
N12 C19 1.469(4)
N13 H13 0.8800
N13 N14 1.379(3)
N13 C14 1.333(4)
N14 C13 1.272(4)
N15 H15 0.8800
N15 C9 1.327(4)
N15 C10 1.455(4)
N16 H16 0.8800
N16 C7 1.332(3)
N16 C8 1.449(4)
C1 H1A 0.9900
C1 H1B 0.9900
C1 C2 1.519(4)
C2 H2A 0.9900
C2 H2B 0.9900
C3 H3A 0.9900
C3 H3B 0.9900
C3 C4 1.513(4)
C4 H4A 0.9900
C4 H4B 0.9900
C8 H8A 0.9900
C8 H8B 0.9900
C8 C9 1.508(4)
C10 H10A 0.9900
C10 H10B 0.9900
C10 C11 1.531(4)
C11 H11A 0.9900
C11 H11B 0.9900
C11 C12 1.525(4)
C12 H12A 0.9900
C12 H12B 0.9900
C12 C13 1.499(4)
C13 H13A 0.9500
C16 H16A 0.9900
C16 H16B 0.9900
C16 C17 1.516(4)
C17 H17A 0.9900
C17 H17B 0.9900
C18 H18A 0.9900
C18 H18B 0.9900
C18 C19 1.512(4)
C19 H19A 0.9900
C19 H19B 0.9900
C21 H21A 0.9900
C21 H21B 0.9900
C21 C22 1.521(4)
C23 H23A 0.9900
C23 H23B 0.9900
C23 C24 1.520(4)
C24 H24A 0.9900
C24 H24B 0.9900
C24 C25 1.532(4)
C25 H25A 0.9900
C25 H25B 0.9900
C25 C26 1.496(4)
C26 H26 0.9500
O5 H5A 0.8400
O5 C28 1.344(8)
C28 H28A 0.9800
C28 H28B 0.9800
C28 H28C 0.9800
O6 H6 0.8400
O6 C27 1.474(7)
C27 H27A 0.9800
C27 H27B 0.9800
C27 H27C 0.9800
O7 H7A 0.8400
O7 C29 1.417(4)
C29 H29A 0.9800
C29 H29B 0.9800
C29 H29C 0.9800

loop_
_geom_hbond_atom_site_label_D
_geom_hbond_atom_site_label_H
_geom_hbond_atom_site_label_A
_geom_hbond_distance_DH
_geom_hbond_distance_HA
_geom_hbond_distance_DA
_geom_hbond_angle_DHA
_geom_hbond_site_symmetry_A
_geom_hbond_publ_flag
N1 H1 O3 0.88 2.20 2.952(3) 142.8 . yes
N5 H5 O9 0.88 1.88 2.735(3) 164.4 1_456 yes
N7 H7 O6 0.88 1.91 2.753(4) 159.6 . yes
N8 H8 O4 0.88 2.09 2.875(3) 148.0 . yes
N9 H9 O4 0.88 2.09 2.862(3) 145.9 . yes
N13 H13 O7 0.88 1.86 2.740(3) 177.7 . yes
N15 H15 O11A 0.88 2.38 3.228(10) 160.8 1_665 yes
N15 H15 O12A 0.88 2.24 2.948(5) 136.9 1_665 yes
N15 H15 O11B 0.88 2.06 2.93(4) 167.0 1_665 yes
N16 H16 O3 0.88 2.04 2.840(3) 150.8 . yes
C1 H1B O2 0.99 2.64 3.522(4) 148.2 1_566 yes
C2 H2A F5A 0.99 2.55 3.274(10) 130.0 2_667 yes
C2 H2A F5B 0.99 2.50 3.31(4) 138.8 2_667 yes
C3 H3B O1 0.99 2.52 3.460(4) 158.5 2_777 yes
C8 H8A N11 0.99 2.58 3.393(4) 139.3 2_766 yes
C8 H8B O11A 0.99 2.35 3.283(8) 157.7 1_665 yes
C8 H8B O11B 0.99 2.46 3.31(3) 144.1 1_665 yes
C10 H10B N14 0.99 2.54 3.117(4) 117.3 . yes
C12 H12B O6 0.99 2.49 3.458(4) 164.9 2_766 yes
C13 H13A O8 0.95 2.50 3.435(4) 166.5 . yes
C18 H18A O12A 0.99 2.58 3.504(6) 154.7 2_656 yes
C19 H19A O11A 0.99 2.66 3.257(6) 119.3 2_556 yes
C19 H19A N2 0.99 2.65 3.524(4) 147.4 2_666 yes
C21 H21B O4 0.99 2.42 3.401(3) 168.8 2_666 yes
C23 H23A N6 0.99 2.40 3.012(4) 119.2 . yes
C25 H25A O8 0.99 2.40 3.355(4) 160.8 2_666 yes
O5 H5A O12A 0.84 2.03 2.811(6) 154.7 . yes
O5 H5A O12B 0.84 1.66 2.491(18) 168.0 . yes
C28 H28A O12B 0.98 1.78 2.421(18) 119.7 2_556 yes
O6 H6 O5 0.84 1.82 2.652(5) 171.8 . yes
C27 H27A F6B 0.98 2.60 3.15(6) 115.7 1_655 yes
C27 H27B F4B 0.98 2.52 3.34(2) 140.9 . yes
O7 H7A O8 0.84 1.87 2.682(3) 162.9 . yes
